data_1548954
loop_
_publ_author_name
'Zhao, Jian'
'Jonker, Sybrand J. T.'
'Meyer, Denise N.'
'Schulz, G\"oran'
'Tran, C. Duc'
'Eriksson, Lars'
'Szab\'o, K\'alm\'an J'

_publ_section_title
;
 Copper-catalyzed synthesis of allenylboronic acids. Access to sterically
 encumbered homopropargylic alcohols and amines by propargylboration.
;
_journal_issue 13
_journal_name_full 'Chemical science'
_journal_page_first 3305
_journal_page_last 3312
_journal_paper_doi 10.1039/c7sc05123a
_journal_volume 9
_journal_year 2018
_chemical_absolute_configuration ad
_chemical_formula_moiety 'C31 H34 O4 S'
_chemical_formula_sum 'C31 H34 O4 S'
_chemical_formula_weight 502.64
_chemical_name_systematic '3,3-dimethyl-2-(4-(methylsulfonyl)phenyl)non-4-yn-2-yl [1,1'-biphenyl]-4-carboxylate'
_space_group_crystal_system hexagonal
_space_group_IT_number 169
_space_group_name_Hall 'P 61'
_space_group_name_H-M_alt 'P 61'
_symmetry_space_group_name_Hall 'P 61'
_symmetry_space_group_name_H-M 'P 61'
_atom_sites_solution_hydrogens geom
_audit_creation_method SHELXL-2014/7
_audit_update_record
;
2017-05-15 deposited with the CCDC.
2018-02-19 downloaded from the CCDC.
;
_cell_angle_alpha 90
_cell_angle_beta 90
_cell_angle_gamma 120
_cell_formula_units_Z 6
_cell_length_a 21.2470(9)
_cell_length_b 21.247
_cell_length_c 11.2694(5)
_cell_measurement_reflns_used 9993
_cell_measurement_temperature 291(2)
_cell_measurement_theta_max 22.23
_cell_measurement_theta_min 2.21
_cell_volume 4405.8(3)
_computing_cell_refinement 'Apex 3 (Bruker, 2016)'
_computing_data_collection 'Apex 3 (Bruker, 2016)'
_computing_data_reduction 'Apex 3 (Bruker, 2016)'
_computing_structure_refinement 'SHELXL-2014/7 (Sheldrick, 2014)'
_computing_structure_solution 'SHELXT (Sheldrick, 2015)'
_diffrn_ambient_temperature 291(2)
_diffrn_detector_area_resol_mean 10
_diffrn_measured_fraction_theta_full 0.999
_diffrn_measured_fraction_theta_max 0.999
_diffrn_measurement_device_type 'Bruker D8 Advance'
_diffrn_measurement_method '\w scan at different \f'
_diffrn_radiation_type MoK\a
_diffrn_radiation_wavelength 0.71073
_diffrn_reflns_av_R_equivalents 0.0419
_diffrn_reflns_av_unetI/netI 0.0333
_diffrn_reflns_Laue_measured_fraction_full 0.999
_diffrn_reflns_Laue_measured_fraction_max 0.999
_diffrn_reflns_limit_h_max 25
_diffrn_reflns_limit_h_min -25
_diffrn_reflns_limit_k_max 25
_diffrn_reflns_limit_k_min -25
_diffrn_reflns_limit_l_max 13
_diffrn_reflns_limit_l_min -13
_diffrn_reflns_number 38447
_diffrn_reflns_point_group_measured_fraction_full 0.999
_diffrn_reflns_point_group_measured_fraction_max 0.999
_diffrn_reflns_theta_full 25.242
_diffrn_reflns_theta_max 25.328
_diffrn_reflns_theta_min 2.214
_exptl_absorpt_coefficient_mu 0.142
_exptl_crystal_colour colour_less
_exptl_crystal_density_diffrn 1.137
_exptl_crystal_description prism
_exptl_crystal_F_000 1608
_exptl_crystal_recrystallization_method 'Re-crystallisation from solvent: EtOH, H2O'
_exptl_crystal_size_max 0.50
_exptl_crystal_size_mid 0.10
_exptl_crystal_size_min 0.06
_refine_diff_density_max 0.754
_refine_diff_density_min -0.267
_refine_diff_density_rms 0.076
_refine_ls_abs_structure_details
;
 Flack x determined using 1441 quotients [(I+)-(I-)]/[(I+)+(I-)]
 (Parsons, Flack and Wagner, Acta Cryst. B69 (2013) 249-259).
;
_refine_ls_abs_structure_Flack -0.01(2)
_refine_ls_extinction_method none
_refine_ls_goodness_of_fit_ref 1.092
_refine_ls_hydrogen_treatment constr
_refine_ls_matrix_type full
_refine_ls_number_parameters 330
_refine_ls_number_reflns 5347
_refine_ls_number_restraints 94
_refine_ls_restrained_S_all 1.087
_refine_ls_R_factor_all 0.0968
_refine_ls_R_factor_gt 0.0638
_refine_ls_shift/su_max 0.029
_refine_ls_shift/su_mean 0.003
_refine_ls_structure_factor_coef Fsqd
_refine_ls_weighting_details 'w=1/[\s^2^(Fo^2^)+(0.1207P)^2^+0.2932P] where P=(Fo^2^+2Fc^2^)/3'
_refine_ls_weighting_scheme calc
_refine_ls_wR_factor_gt 0.1733
_refine_ls_wR_factor_ref 0.1943
_reflns_Friedel_coverage 0.895
_reflns_Friedel_fraction_full 0.999
_reflns_Friedel_fraction_max 0.999
_reflns_number_gt 3799
_reflns_number_total 5347
_reflns_threshold_expression 'I > 2\s(I)'
_cod_data_source_file c7sc05123a2.cif
_cod_data_source_block r
_cod_depositor_comments 'Adding full bibliography for 1548954.cif.'
_cod_original_cell_volume 4405.8(4)
_cod_database_code 1548954
_shelx_shelxl_version_number 2014/7
_shelx_space_group_comment
;
The symmetry employed for this shelxl refinement is uniquely defined
by the following loop, which should always be used as a source of
symmetry information in preference to the above space-group names.
They are only intended as comments.
;

loop_
_space_group_symop_operation_xyz
'x, y, z'
'-y, x-y, z+1/3'
'-x+y, -x, z+2/3'
'-x, -y, z+1/2'
'y, -x+y, z+5/6'
'x-y, x, z+1/6'

loop_
_atom_site_label
_atom_site_type_symbol
_atom_site_fract_x
_atom_site_fract_y
_atom_site_fract_z
_atom_site_U_iso_or_equiv
_atom_site_adp_type
_atom_site_occupancy
_atom_site_site_symmetry_order
_atom_site_calc_flag
_atom_site_refinement_flags_posn
_atom_site_refinement_flags_adp
C1 C 1.1433(5) 0.5330(5) -0.2068(8) 0.097(2) Uani 1 1 d . U
H1 H 1.1727 0.5617 -0.2686 0.117 Uiso 1 1 calc R U
C2 C 1.1717(4) 0.5130(5) -0.1163(8) 0.095(2) Uani 1 1 d . U
H2 H 1.2213 0.5291 -0.1153 0.114 Uiso 1 1 calc R U
C3 C 1.1288(4) 0.4698(5) -0.0274(6) 0.083(2) Uani 1 1 d . U
H3 H 1.1497 0.4569 0.0336 0.100 Uiso 1 1 calc R U
C4 C 1.0537(3) 0.4441(3) -0.0252(5) 0.0595(14) Uani 1 1 d . U
C5 C 1.0270(4) 0.4678(4) -0.1127(7) 0.0806(19) Uani 1 1 d . U
H5 H 0.9784 0.4554 -0.1107 0.097 Uiso 1 1 calc R U
C6 C 1.0706(5) 0.5101(5) -0.2052(8) 0.096(2) Uani 1 1 d . U
H6 H 1.0502 0.5230 -0.2668 0.115 Uiso 1 1 calc R U
C7 C 1.0071(3) 0.3981(3) 0.0745(5) 0.0547(13) Uani 1 1 d . U
C8 C 1.0366(3) 0.3928(3) 0.1809(6) 0.0656(16) Uani 1 1 d . U
H8 H 1.0869 0.4168 0.1889 0.079 Uiso 1 1 calc R U
C9 C 0.9949(3) 0.3538(4) 0.2736(6) 0.0652(16) Uani 1 1 d . U
H9 H 1.0168 0.3511 0.3434 0.078 Uiso 1 1 calc R U
C10 C 0.9195(3) 0.3176(3) 0.2650(5) 0.0534(13) Uani 1 1 d . U
C11 C 0.8889(3) 0.3237(4) 0.1593(5) 0.0634(15) Uani 1 1 d . U
H11 H 0.8387 0.3013 0.1519 0.076 Uiso 1 1 calc R U
C12 C 0.9319(3) 0.3620(3) 0.0675(5) 0.0638(15) Uani 1 1 d . U
H12 H 0.9103 0.3642 -0.0029 0.077 Uiso 1 1 calc R U
C13 C 0.8721(3) 0.2762(3) 0.3657(5) 0.0575(14) Uani 1 1 d . U
O14 O 0.8064(2) 0.2497(3) 0.3669(4) 0.0823(14) Uani 1 1 d . U
O15 O 0.91083(19) 0.2726(2) 0.4549(3) 0.0566(9) Uani 1 1 d . U
C16 C 0.8783(3) 0.2346(3) 0.5659(5) 0.0545(12) Uani 1 1 d . U
C17 C 0.8158(3) 0.1567(3) 0.5409(6) 0.0689(16) Uani 1 1 d . U
H17A H 0.7723 0.1579 0.5225 0.103 Uiso 1 1 calc R U
H17B H 0.8077 0.1269 0.6097 0.103 Uiso 1 1 calc R U
H17C H 0.8286 0.1368 0.4748 0.103 Uiso 1 1 calc R U
C18 C 0.9450(3) 0.2351(3) 0.6274(5) 0.0618(14) Uani 1 1 d . U
C19 C 1.0075(3) 0.3110(3) 0.6450(7) 0.0709(16) Uani 1 1 d . U
H19A H 0.9913 0.3389 0.6891 0.106 Uiso 1 1 calc R U
H19B H 1.0256 0.3334 0.5692 0.106 Uiso 1 1 calc R U
H19C H 1.0456 0.3092 0.6881 0.106 Uiso 1 1 calc R U
C20 C 0.9713(4) 0.1922(4) 0.5511(8) 0.086(2) Uani 1 1 d . U
H20A H 1.0155 0.1977 0.5840 0.129 Uiso 1 1 calc R U
H20B H 0.9801 0.2107 0.4715 0.129 Uiso 1 1 calc R U
H20C H 0.9348 0.1417 0.5505 0.129 Uiso 1 1 calc R U
C21 C 0.9226(4) 0.1989(4) 0.7423(7) 0.0777(18) Uani 1 1 d . U
C22 C 0.9086(5) 0.1696(5) 0.8351(8) 0.104(3) Uani 1 1 d . U
C23 C 0.8918(6) 0.1295(6) 0.9484(8) 0.124(3) Uani 1 1 d . U
H23A H 0.8543 0.0792 0.9373 0.149 Uiso 1 1 calc R U
H23B H 0.9348 0.1306 0.9801 0.149 Uiso 1 1 calc R U
C24 C 0.8682(11) 0.1646(8) 1.0235(13) 0.192(7) Uani 1 1 d . U
H24A H 0.8285 0.1670 0.9857 0.230 Uiso 1 1 calc R U
H24B H 0.9075 0.2140 1.0354 0.230 Uiso 1 1 calc R U
C25 C 0.8395(12) 0.1236(12) 1.1595(13) 0.206(7) Uani 1 1 d . U
H25A H 0.8275 0.1525 1.2115 0.247 Uiso 1 1 calc R U
H25B H 0.7972 0.0755 1.1514 0.247 Uiso 1 1 calc R U
C26 C 0.8999(15) 0.1195(12) 1.204(2) 0.236(9) Uani 1 1 d . U
H26A H 0.8976 0.0756 1.1759 0.354 Uiso 1 1 calc R U
H26B H 0.8990 0.1193 1.2890 0.354 Uiso 1 1 calc R U
H26C H 0.9442 0.1607 1.1766 0.354 Uiso 1 1 calc R U
C27 C 0.8532(3) 0.2786(3) 0.6377(4) 0.0471(11) Uani 1 1 d . U
C28 C 0.8807(3) 0.3516(3) 0.6217(5) 0.0557(13) Uani 1 1 d . U
H28 H 0.9138 0.3750 0.5606 0.067 Uiso 1 1 calc R U
C29 C 0.8610(3) 0.3918(3) 0.6932(5) 0.0557(13) Uani 1 1 d . U
H29 H 0.8801 0.4413 0.6806 0.067 Uiso 1 1 calc R U
C30 C 0.8122(3) 0.3564(3) 0.7835(5) 0.0549(13) Uani 1 1 d . U
C31 C 0.8019(3) 0.2446(3) 0.7277(5) 0.0576(14) Uani 1 1 d . U
H31 H 0.7807 0.1947 0.7389 0.069 Uiso 1 1 calc R U
C32 C 0.7825(3) 0.2839(3) 0.7994(6) 0.0632(15) Uani 1 1 d . U
H32 H 0.7487 0.2607 0.8595 0.076 Uiso 1 1 calc R U
S33 S 0.78720(9) 0.40678(9) 0.88037(14) 0.0669(5) Uani 1 1 d . U
O34 O 0.7635(3) 0.3674(3) 0.9897(4) 0.0923(15) Uani 1 1 d . U
O35 O 0.8445(3) 0.4797(3) 0.8832(5) 0.0924(15) Uani 1 1 d . U
C36 C 0.7099(4) 0.4010(4) 0.8128(8) 0.091(2) Uani 1 1 d . U
H36A H 0.6961 0.4316 0.8544 0.136 Uiso 1 1 calc R U
H36B H 0.6707 0.3516 0.8153 0.136 Uiso 1 1 calc R U
H36C H 0.7208 0.4166 0.7317 0.136 Uiso 1 1 calc R U

loop_
_atom_site_aniso_label
_atom_site_aniso_U_11
_atom_site_aniso_U_22
_atom_site_aniso_U_33
_atom_site_aniso_U_23
_atom_site_aniso_U_13
_atom_site_aniso_U_12
C1 0.111(6) 0.096(5) 0.096(6) 0.041(5) 0.041(5) 0.061(5)
C2 0.079(5) 0.129(6) 0.086(5) 0.028(5) 0.028(4) 0.059(5)
C3 0.076(4) 0.114(6) 0.072(4) 0.018(4) 0.014(4) 0.057(4)
C4 0.069(3) 0.061(3) 0.054(3) 0.000(3) 0.007(3) 0.037(3)
C5 0.075(4) 0.084(5) 0.082(4) 0.025(4) 0.003(3) 0.039(4)
C6 0.103(5) 0.097(5) 0.089(5) 0.037(4) 0.006(4) 0.052(5)
C7 0.059(3) 0.056(3) 0.049(3) -0.002(2) 0.000(2) 0.029(3)
C8 0.045(3) 0.078(4) 0.066(4) 0.018(3) 0.004(3) 0.025(3)
C9 0.049(3) 0.085(4) 0.057(3) 0.011(3) -0.002(3) 0.030(3)
C10 0.053(3) 0.055(3) 0.049(3) -0.006(2) -0.002(2) 0.024(3)
C11 0.051(3) 0.078(4) 0.051(3) -0.004(3) -0.006(3) 0.025(3)
C12 0.067(4) 0.078(4) 0.040(3) -0.004(3) -0.008(3) 0.031(3)
C13 0.053(3) 0.066(3) 0.051(3) 0.002(3) 0.001(3) 0.029(3)
O14 0.053(2) 0.113(4) 0.069(3) 0.010(3) 0.006(2) 0.032(2)
O15 0.051(2) 0.066(2) 0.046(2) 0.0035(18) 0.0041(17) 0.0234(18)
C16 0.048(3) 0.055(3) 0.054(3) 0.005(2) 0.004(2) 0.022(2)
C17 0.072(4) 0.056(3) 0.069(4) -0.005(3) 0.007(3) 0.025(3)
C18 0.059(3) 0.070(4) 0.062(3) 0.005(3) 0.005(3) 0.036(3)
C19 0.054(3) 0.079(4) 0.080(4) 0.003(3) -0.006(3) 0.033(3)
C20 0.082(4) 0.096(5) 0.095(5) -0.004(4) 0.001(4) 0.056(4)
C21 0.068(4) 0.091(5) 0.075(4) 0.017(4) -0.001(3) 0.040(4)
C22 0.082(5) 0.120(7) 0.085(5) 0.025(5) -0.011(4) 0.031(5)
C23 0.138(8) 0.120(7) 0.090(6) 0.003(5) -0.006(6) 0.045(6)
C24 0.32(2) 0.129(10) 0.134(9) -0.006(8) 0.035(10) 0.117(12)
C25 0.26(2) 0.243(19) 0.111(9) -0.023(10) -0.008(10) 0.124(17)
C26 0.33(3) 0.220(19) 0.205(17) -0.001(16) -0.039(19) 0.17(2)
C27 0.042(3) 0.048(3) 0.044(3) 0.004(2) -0.001(2) 0.017(2)
C28 0.052(3) 0.055(3) 0.055(3) 0.012(3) 0.009(2) 0.023(3)
C29 0.055(3) 0.052(3) 0.056(3) 0.004(3) 0.003(3) 0.024(2)
C30 0.050(3) 0.061(3) 0.055(3) -0.001(3) 0.001(2) 0.029(3)
C31 0.057(3) 0.053(3) 0.057(3) 0.010(3) 0.012(3) 0.023(3)
C32 0.060(3) 0.062(3) 0.061(4) 0.013(3) 0.018(3) 0.026(3)
S33 0.0689(9) 0.0690(10) 0.0676(9) -0.0040(8) 0.0064(8) 0.0382(8)
O34 0.114(4) 0.106(4) 0.076(3) 0.007(3) 0.028(3) 0.069(3)
O35 0.083(3) 0.071(3) 0.112(4) -0.026(3) 0.007(3) 0.029(2)
C36 0.082(4) 0.089(5) 0.120(6) -0.017(4) -0.002(4) 0.057(4)

loop_
_atom_type_symbol
_atom_type_description
_atom_type_scat_dispersion_real
_atom_type_scat_dispersion_imag
_atom_type_scat_source
C C 0.0033 0.0016 'International Tables Vol C Tables 4.2.6.8 and 6.1.1.4'
H H 0.0000 0.0000 'International Tables Vol C Tables 4.2.6.8 and 6.1.1.4'
O O 0.0106 0.0060 'International Tables Vol C Tables 4.2.6.8 and 6.1.1.4'
S S 0.1246 0.1234 'International Tables Vol C Tables 4.2.6.8 and 6.1.1.4'

loop_
_geom_angle_atom_site_label_1
_geom_angle_atom_site_label_2
_geom_angle_atom_site_label_3
_geom_angle
C2 C1 C6 118.5(7)
C2 C1 H1 120.7
C6 C1 H1 120.7
C1 C2 C3 120.9(7)
C1 C2 H2 119.5
C3 C2 H2 119.5
C2 C3 C4 121.6(7)
C2 C3 H3 119.2
C4 C3 H3 119.2
C5 C4 C3 116.7(6)
C5 C4 C7 121.7(6)
C3 C4 C7 121.4(5)
C4 C5 C6 121.3(7)
C4 C5 H5 119.3
C6 C5 H5 119.3
C1 C6 C5 120.8(7)
C1 C6 H6 119.6
C5 C6 H6 119.6
C12 C7 C8 116.6(5)
C12 C7 C4 121.6(5)
C8 C7 C4 121.7(5)
C9 C8 C7 122.4(5)
C9 C8 H8 118.8
C7 C8 H8 118.8
C8 C9 C10 120.3(5)
C8 C9 H9 119.8
C10 C9 H9 119.8
C11 C10 C9 118.0(5)
C11 C10 C13 120.1(5)
C9 C10 C13 121.9(5)
C12 C11 C10 120.3(5)
C12 C11 H11 119.8
C10 C11 H11 119.8
C11 C12 C7 122.4(5)
C11 C12 H12 118.8
C7 C12 H12 118.8
O14 C13 O15 124.5(5)
O14 C13 C10 124.5(5)
O15 C13 C10 111.0(5)
C13 O15 C16 123.0(4)
O15 C16 C27 109.3(4)
O15 C16 C17 110.5(5)
C27 C16 C17 112.3(4)
O15 C16 C18 101.4(4)
C27 C16 C18 110.7(4)
C17 C16 C18 112.1(5)
C16 C17 H17A 109.5
C16 C17 H17B 109.5
H17A C17 H17B 109.5
C16 C17 H17C 109.5
H17A C17 H17C 109.5
H17B C17 H17C 109.5
C21 C18 C19 109.2(6)
C21 C18 C20 107.6(6)
C19 C18 C20 108.6(5)
C21 C18 C16 109.4(5)
C19 C18 C16 112.0(5)
C20 C18 C16 109.9(5)
C18 C19 H19A 109.5
C18 C19 H19B 109.5
H19A C19 H19B 109.5
C18 C19 H19C 109.5
H19A C19 H19C 109.5
H19B C19 H19C 109.5
C18 C20 H20A 109.5
C18 C20 H20B 109.5
H20A C20 H20B 109.5
C18 C20 H20C 109.5
H20A C20 H20C 109.5
H20B C20 H20C 109.5
C22 C21 C18 175.7(8)
C21 C22 C23 176.5(11)
C24 C23 C22 105.5(11)
C24 C23 H23A 110.6
C22 C23 H23A 110.6
C24 C23 H23B 110.7
C22 C23 H23B 110.6
H23A C23 H23B 108.8
C23 C24 C25 114.1(13)
C23 C24 H24A 108.7
C25 C24 H24A 108.8
C23 C24 H24B 108.7
C25 C24 H24B 108.7
H24A C24 H24B 107.6
C26 C25 C24 104.0(18)
C26 C25 H25A 111.0
C24 C25 H25A 111.0
C26 C25 H25B 111.0
C24 C25 H25B 111.0
H25A C25 H25B 109.0
C25 C26 H26A 109.5
C25 C26 H26B 109.5
H26A C26 H26B 109.5
C25 C26 H26C 109.5
H26A C26 H26C 109.5
H26B C26 H26C 109.5
C28 C27 C31 117.6(5)
C28 C27 C16 123.0(5)
C31 C27 C16 119.4(5)
C27 C28 C29 122.2(5)
C27 C28 H28 118.9
C29 C28 H28 118.9
C30 C29 C28 118.1(5)
C30 C29 H29 120.9
C28 C29 H29 120.9
C32 C30 C29 120.9(5)
C32 C30 S33 119.5(4)
C29 C30 S33 119.5(4)
C32 C31 C27 120.6(5)
C32 C31 H31 119.7
C27 C31 H31 119.7
C31 C32 C30 120.5(5)
C31 C32 H32 119.8
C30 C32 H32 119.8
O35 S33 O34 118.7(4)
O35 S33 C36 110.4(4)
O34 S33 C36 106.8(4)
O35 S33 C30 108.6(3)
O34 S33 C30 107.4(3)
C36 S33 C30 103.9(3)
S33 C36 H36A 109.5
S33 C36 H36B 109.5
H36A C36 H36B 109.5
S33 C36 H36C 109.5
H36A C36 H36C 109.5
H36B C36 H36C 109.5

loop_
_geom_bond_atom_site_label_1
_geom_bond_atom_site_label_2
_geom_bond_distance
C1 C2 1.357(12)
C1 C6 1.369(11)
C1 H1 0.9300
C2 C3 1.357(11)
C2 H2 0.9300
C3 C4 1.405(9)
C3 H3 0.9300
C4 C5 1.355(9)
C4 C7 1.493(8)
C5 C6 1.385(11)
C5 H5 0.9300
C6 H6 0.9300
C7 C12 1.386(8)
C7 C8 1.384(9)
C8 C9 1.352(9)
C8 H8 0.9300
C9 C10 1.393(8)
C9 H9 0.9300
C10 C11 1.393(8)
C10 C13 1.480(8)
C11 C12 1.349(8)
C11 H11 0.9300
C12 H12 0.9300
C13 O14 1.216(7)
C13 O15 1.326(7)
O15 C16 1.462(7)
C16 C27 1.520(8)
C16 C17 1.545(8)
C16 C18 1.574(8)
C17 H17A 0.9600
C17 H17B 0.9600
C17 H17C 0.9600
C18 C21 1.458(9)
C18 C19 1.504(9)
C18 C20 1.546(10)
C19 H19A 0.9600
C19 H19B 0.9600
C19 H19C 0.9600
C20 H20A 0.9600
C20 H20B 0.9600
C20 H20C 0.9600
C21 C22 1.177(10)
C22 C23 1.476(12)
C23 C24 1.378(17)
C23 H23A 0.9700
C23 H23B 0.9700
C24 C25 1.72(2)
C24 H24A 0.9700
C24 H24B 0.9700
C25 C26 1.42(3)
C25 H25A 0.9700
C25 H25B 0.9700
C26 H26A 0.9600
C26 H26B 0.9600
C26 H26C 0.9600
C27 C28 1.368(8)
C27 C31 1.397(8)
C28 C29 1.383(8)
C28 H28 0.9300
C29 C30 1.377(8)
C29 H29 0.9300
C30 C32 1.354(8)
C30 S33 1.785(6)
C31 C32 1.364(8)
C31 H31 0.9300
C32 H32 0.9300
S33 O35 1.414(5)
S33 O34 1.432(5)
S33 C36 1.758(8)
C36 H36A 0.9600
C36 H36B 0.9600
C36 H36C 0.9600
